data_1552958
loop_
_publ_author_name
'Macdonald, Niall P.'
'Bunton, Grace L.'
'Park, Ah Young'
'Breadmore, Michael C.'
'Kilah, Nathan L.'

_publ_section_title
;
 3D Printed Micrometer-Scale Polymer Mounts for Single Crystal Analysis.
;
_journal_issue 8
_journal_name_full 'Analytical chemistry'
_journal_page_first 4405
_journal_page_last 4408
_journal_paper_doi 10.1021/acs.analchem.7b00443
_journal_volume 89
_journal_year 2017
_chemical_absolute_configuration rmad
_chemical_formula_moiety 'C4 H12 K Na O10'
_chemical_formula_sum 'C4 H12 K Na O10'
_chemical_formula_weight 282.23
_chemical_name_common 'Rochelle Salt'
_chemical_name_systematic 'Potassium sodium tartrate tetrahydrate'
_space_group_crystal_system orthorhombic
_space_group_IT_number 18
_space_group_name_Hall 'P 2 2ab'
_space_group_name_H-M_alt 'P 21 21 2'
_atom_sites_solution_hydrogens mixed
_atom_sites_solution_primary dual
_audit_creation_date 2017-01-06
_audit_creation_method
;
Olex2 1.2
(compiled 2017.01.04 svn.r3372 for OlexSys, GUI svn.r5289)
;
_cell_angle_alpha 90
_cell_angle_beta 90
_cell_angle_gamma 90
_cell_formula_units_Z 4
_cell_length_a 11.7708(4)
_cell_length_b 14.2037(5)
_cell_length_c 6.1841(2)
_cell_measurement_reflns_used 8181
_cell_measurement_temperature 100.0
_cell_measurement_theta_max 72.31
_cell_measurement_theta_min 4.88
_cell_volume 1033.91(6)
_computing_cell_refinement 'SAINT v8.34A (Bruker, 2013)'
_computing_data_collection 'APEX3 v2016.1-0 (Bruker, 2016)'
_computing_data_reduction 'SAINT v8.34A (Bruker, 2013)'
_computing_molecular_graphics 'Olex2 (Dolomanov et al., 2009)'
_computing_publication_material 'enCIFer (Allen, 1997)'
_computing_structure_refinement 'ShelXL (Sheldrick, 2015)'
_computing_structure_solution 'ShelXT (Sheldrick, 2015)'
_diffrn_ambient_temperature 100.0
_diffrn_detector 'CMOS area detector'
_diffrn_detector_area_resol_mean 10.4
_diffrn_detector_type 'Bruker AXS PHOTON-100'
_diffrn_measured_fraction_theta_full 0.997
_diffrn_measured_fraction_theta_max 0.993
_diffrn_measurement_device 'fixed-chi three-circle diffractometer'
_diffrn_measurement_device_type 'Bruker AXS D8 Quest'
_diffrn_measurement_method '\f and \w scans'
_diffrn_radiation_collimation 'focusing mirrors'
_diffrn_radiation_monochromator 'Bruker multilayer X-ray optics (Goebel mirror)'
_diffrn_radiation_probe x-ray
_diffrn_radiation_type CuK\a
_diffrn_radiation_wavelength 1.54178
_diffrn_reflns_av_R_equivalents 0.0306
_diffrn_reflns_av_unetI/netI 0.0358
_diffrn_reflns_Laue_measured_fraction_full 0.997
_diffrn_reflns_Laue_measured_fraction_max 0.993
_diffrn_reflns_limit_h_max 14
_diffrn_reflns_limit_h_min -14
_diffrn_reflns_limit_k_max 17
_diffrn_reflns_limit_k_min -17
_diffrn_reflns_limit_l_max 6
_diffrn_reflns_limit_l_min -7
_diffrn_reflns_number 8524
_diffrn_reflns_point_group_measured_fraction_full 0.998
_diffrn_reflns_point_group_measured_fraction_max 0.994
_diffrn_reflns_theta_full 67.679
_diffrn_reflns_theta_max 72.300
_diffrn_reflns_theta_min 6.232
_diffrn_source 'Incoatec I\mS Cu microsource'
_diffrn_standards_number 0
_exptl_absorpt_coefficient_mu 5.396
_exptl_absorpt_correction_T_max 0.7536
_exptl_absorpt_correction_T_min 0.5989
_exptl_absorpt_correction_type multi-scan
_exptl_absorpt_process_details
;
SADABS-2014/5 (Bruker,2014) was used for absorption correction.
wR2(int) was 0.1182 before and 0.0714 after correction.
The Ratio of minimum to maximum transmission is 0.7947.
The \l/2 correction factor is Not present.
;
_exptl_crystal_colour colourless
_exptl_crystal_colour_primary colourless
_exptl_crystal_density_diffrn 1.813
_exptl_crystal_description block
_exptl_crystal_F_000 584
_exptl_crystal_size_max 0.2
_exptl_crystal_size_mid 0.1
_exptl_crystal_size_min 0.1
_refine_diff_density_max 0.228
_refine_diff_density_min -0.181
_refine_diff_density_rms 0.043
_refine_ls_abs_structure_details
;
 Refined as an inversion twin.
;
_refine_ls_abs_structure_Flack 0.053(10)
_refine_ls_extinction_coef 0.0078(6)
_refine_ls_extinction_expression Fc^*^=kFc[1+0.001xFc^2^\l^3^/sin(2\q)]^-1/4^
_refine_ls_extinction_method 'SHELXL-2014/7 (Sheldrick 2014'
_refine_ls_goodness_of_fit_ref 1.066
_refine_ls_hydrogen_treatment mixed
_refine_ls_matrix_type full
_refine_ls_number_parameters 188
_refine_ls_number_reflns 1977
_refine_ls_number_restraints 0
_refine_ls_restrained_S_all 1.066
_refine_ls_R_factor_all 0.0185
_refine_ls_R_factor_gt 0.0180
_refine_ls_shift/su_max 0.000
_refine_ls_shift/su_mean 0.000
_refine_ls_structure_factor_coef Fsqd
_refine_ls_weighting_details 'w=1/[\s^2^(Fo^2^)+0.1034P] where P=(Fo^2^+2Fc^2^)/3'
_refine_ls_weighting_scheme calc
_refine_ls_wR_factor_gt 0.0405
_refine_ls_wR_factor_ref 0.0407
_reflns_Friedel_coverage 0.691
_reflns_Friedel_fraction_full 1.000
_reflns_Friedel_fraction_max 0.995
_reflns_number_gt 1944
_reflns_number_total 1977
_reflns_threshold_expression 'I > 2\s(I)'
_cod_data_source_file ac7b00443_si_003.cif
_cod_data_source_block 3DPrintLoopRochelleSalt
_cod_database_code 1552958
_shelx_shelxl_version_number 2014/7
_shelx_space_group_comment
;
The symmetry employed for this shelxl refinement is uniquely defined
by the following loop, which should always be used as a source of
symmetry information in preference to the above space-group names.
They are only intended as comments.
;
_olex2_refinement_description
;
1. Twinned data refinement
 Scales: 0.947(10) 0.053(10)
2. Fixed Uiso
 At 1.2 times of:
  All C(H) groups
3.a Ternary CH refined with riding coordinates:
 C2(H2), C3(H3A)
;
_olex2_submission_original_sample_id 16GLB003
_olex2_submission_special_instructions 'No special instructions were received'

loop_
_space_group_symop_operation_xyz
'x, y, z'
'-x, -y, z'
'-x+1/2, y+1/2, -z'
'x+1/2, -y+1/2, -z'

loop_
_atom_site_label
_atom_site_type_symbol
_atom_site_fract_x
_atom_site_fract_y
_atom_site_fract_z
_atom_site_U_iso_or_equiv
_atom_site_adp_type
_atom_site_occupancy
_atom_site_site_symmetry_order
_atom_site_calc_flag
_atom_site_refinement_flags_posn
_atom_site_refinement_flags_adp
_atom_site_refinement_flags_occupancy
K1 K 0.0000 0.5000 0.16142(8) 0.00983(13) Uani 1 2 d S T P
K2 K 0.5000 0.5000 0.95787(8) 0.01567(14) Uani 1 2 d S T P
Na1 Na 0.26759(5) 0.49277(5) 0.48547(10) 0.00796(16) Uani 1 1 d . . .
O2 O 0.28708(10) 0.70375(8) 0.88279(19) 0.0092(3) Uani 1 1 d . . .
O3 O 0.33457(11) 0.85814(9) 0.6755(2) 0.0082(3) Uani 1 1 d . . .
O4 O 0.20355(11) 0.74873(9) 0.3656(2) 0.0088(3) Uani 1 1 d . . .
O3W O 0.42142(11) 0.39199(10) 0.4299(2) 0.0132(3) Uani 1 1 d . . .
O1 O 0.38001(10) 0.60859(8) 0.6526(2) 0.0080(3) Uani 1 1 d . . .
O1W O 0.10399(12) 0.58327(10) 0.5152(2) 0.0112(3) Uani 1 1 d . . .
O5 O 0.27216(11) 0.90731(9) 0.17903(19) 0.0121(3) Uani 1 1 d . . .
O6 O 0.45273(11) 0.85876(9) 0.1505(2) 0.0112(3) Uani 1 1 d . . .
O2W O 0.26366(13) 0.54163(11) 0.1215(2) 0.0162(3) Uani 1 1 d . . .
O4W O 0.55870(12) 0.69156(11) 1.0299(2) 0.0147(3) Uani 1 1 d . . .
C1 C 0.34457(14) 0.68807(12) 0.7170(3) 0.0058(3) Uani 1 1 d . . .
C2 C 0.37514(14) 0.77361(13) 0.5771(3) 0.0069(3) Uani 1 1 d . . .
H2 H 0.4579 0.7773 0.5631 0.008 Uiso 1 1 calc R . .
C3 C 0.32284(14) 0.76350(12) 0.3520(3) 0.0067(3) Uani 1 1 d . . .
H3A H 0.3568 0.7083 0.2823 0.008 Uiso 1 1 calc R . .
C4 C 0.35157(16) 0.85053(13) 0.2149(3) 0.0084(4) Uani 1 1 d . . .
H4WA H 0.617(3) 0.705(2) 0.966(5) 0.030(7) Uiso 1 1 d . . .
H3 H 0.306(2) 0.842(2) 0.795(5) 0.031(8) Uiso 1 1 d . . .
H4 H 0.176(2) 0.793(2) 0.411(5) 0.022(7) Uiso 1 1 d . . .
H1WA H 0.063(3) 0.5949(19) 0.617(5) 0.029(7) Uiso 1 1 d . . .
H1WB H 0.134(3) 0.633(2) 0.478(5) 0.031(7) Uiso 1 1 d . . .
H4WB H 0.530(3) 0.751(2) 1.058(5) 0.040(8) Uiso 1 1 d . . .
H2WA H 0.245(3) 0.504(3) 0.020(5) 0.040(8) Uiso 1 1 d . . .
H3WA H 0.493(3) 0.393(2) 0.482(5) 0.051(8) Uiso 1 1 d . . .
H3WB H 0.426(2) 0.362(2) 0.319(5) 0.030(8) Uiso 1 1 d . . .
H2WB H 0.263(2) 0.595(2) 0.053(4) 0.025(7) Uiso 1 1 d . . .

loop_
_atom_site_aniso_label
_atom_site_aniso_U_11
_atom_site_aniso_U_22
_atom_site_aniso_U_33
_atom_site_aniso_U_23
_atom_site_aniso_U_13
_atom_site_aniso_U_12
K1 0.0098(2) 0.0097(2) 0.0100(2) 0.000 0.000 0.0019(2)
K2 0.0196(3) 0.0126(3) 0.0148(3) 0.000 0.000 0.0077(3)
Na1 0.0071(3) 0.0063(3) 0.0105(3) -0.0005(3) -0.0001(2) 0.0001(3)
O2 0.0104(6) 0.0086(6) 0.0087(6) 0.0009(5) 0.0011(5) 0.0002(5)
O3 0.0113(6) 0.0049(6) 0.0083(6) -0.0006(5) 0.0002(5) 0.0004(5)
O4 0.0062(6) 0.0070(6) 0.0132(6) -0.0020(5) -0.0006(5) -0.0012(5)
O3W 0.0075(6) 0.0142(7) 0.0180(7) -0.0044(6) -0.0021(5) 0.0024(6)
O1 0.0075(5) 0.0058(6) 0.0106(6) -0.0010(5) -0.0015(5) 0.0000(5)
O1W 0.0091(6) 0.0093(7) 0.0151(7) -0.0007(5) 0.0032(5) 0.0000(6)
O5 0.0165(6) 0.0086(6) 0.0113(6) 0.0021(5) 0.0001(5) 0.0031(6)
O6 0.0108(6) 0.0126(6) 0.0103(6) 0.0022(5) 0.0005(5) -0.0042(5)
O2W 0.0315(8) 0.0077(6) 0.0095(7) 0.0000(6) 0.0012(6) -0.0046(6)
O4W 0.0092(7) 0.0195(7) 0.0154(7) 0.0000(6) 0.0029(5) -0.0002(6)
C1 0.0032(7) 0.0061(8) 0.0080(8) 0.0001(7) -0.0042(6) -0.0016(7)
C2 0.0065(7) 0.0053(8) 0.0087(8) 0.0000(7) -0.0001(6) 0.0003(7)
C3 0.0058(7) 0.0056(8) 0.0088(8) -0.0010(7) 0.0002(6) -0.0004(7)
C4 0.0117(9) 0.0075(8) 0.0059(8) -0.0019(7) -0.0022(6) -0.0014(8)

loop_
_atom_type_symbol
_atom_type_description
_atom_type_scat_dispersion_real
_atom_type_scat_dispersion_imag
_atom_type_scat_source
C C 0.0181 0.0091 'International Tables Vol C Tables 4.2.6.8 and 6.1.1.4'
H H 0.0000 0.0000 'International Tables Vol C Tables 4.2.6.8 and 6.1.1.4'
K K 0.3868 1.0657 'International Tables Vol C Tables 4.2.6.8 and 6.1.1.4'
Na Na 0.1353 0.1239 'International Tables Vol C Tables 4.2.6.8 and 6.1.1.4'
O O 0.0492 0.0322 'International Tables Vol C Tables 4.2.6.8 and 6.1.1.4'

loop_
_geom_angle_atom_site_label_1
_geom_angle_atom_site_label_2
_geom_angle_atom_site_label_3
_geom_angle
_geom_angle_site_symmetry_1
_geom_angle_site_symmetry_3
Na1 K1 Na1 115.10(2) . 2_565
Na1 K1 H2WA 164.3(6) 2_565 .
Na1 K1 H2WA 49.5(6) . .
O3 K1 Na1 112.85(3) 3_546 2_565
O3 K1 Na1 41.25(3) 3_546 .
O3 K1 Na1 112.85(3) 4_466 .
O3 K1 Na1 41.25(3) 4_466 2_565
O3 K1 O3 140.40(5) 4_466 3_546
O3 K1 O2W 122.72(4) 3_546 2_565
O3 K1 O2W 60.81(4) 4_466 2_565
O3 K1 O2W 122.72(4) 4_466 .
O3 K1 O2W 60.81(4) 3_546 .
O3 K1 H2WA 59.0(6) 3_546 .
O3 K1 H2WA 135.4(7) 4_466 .
O1W K1 Na1 86.40(3) . 2_565
O1W K1 Na1 38.35(3) . .
O1W K1 Na1 38.35(3) 2_565 2_565
O1W K1 Na1 86.40(3) 2_565 .
O1W K1 O3 74.49(4) 2_565 4_466
O1W K1 O3 74.50(4) . 4_466
O1W K1 O3 74.49(4) . 3_546
O1W K1 O3 74.50(4) 2_565 3_546
O1W K1 O1W 75.77(6) 2_565 .
O1W K1 O6 108.74(4) 2_565 3_545
O1W K1 O6 138.71(4) 2_565 4_465
O1W K1 O6 108.74(4) . 4_465
O1W K1 O6 138.71(4) . 3_545
O1W K1 O2W 63.22(4) 2_565 2_565
O1W K1 O2W 125.00(4) . 2_565
O1W K1 O2W 63.22(4) . .
O1W K1 O2W 125.00(4) 2_565 .
O1W K1 H2WA 78.5(6) . .
O1W K1 H2WA 131.3(6) 2_565 .
O6 K1 Na1 100.36(3) 3_545 .
O6 K1 Na1 100.36(3) 4_465 2_565
O6 K1 Na1 123.33(3) 4_465 .
O6 K1 Na1 123.33(3) 3_545 2_565
O6 K1 O3 146.79(4) 3_545 4_466
O6 K1 O3 67.90(4) 3_545 3_546
O6 K1 O3 146.79(4) 4_465 3_546
O6 K1 O3 67.90(4) 4_465 4_466
O6 K1 O6 94.37(6) 3_545 4_465
O6 K1 O2W 83.50(4) 3_545 .
O6 K1 O2W 83.50(4) 4_465 2_565
O6 K1 O2W 90.41(4) 3_545 2_565
O6 K1 O2W 90.41(4) 4_465 .
O6 K1 H2WA 88.7(6) 4_465 .
O6 K1 H2WA 68.1(7) 3_545 .
O2W K1 Na1 38.83(3) 2_565 2_565
O2W K1 Na1 149.62(3) . 2_565
O2W K1 Na1 149.62(3) 2_565 .
O2W K1 Na1 38.83(3) . .
O2W K1 O2W 171.06(5) 2_565 .
O2W K1 H2WA 15.7(6) . .
O2W K1 H2WA 156.5(6) 2_565 .
Na1 K2 Na1 96.863(13) . 1_556
Na1 K2 Na1 96.864(13) 2_665 2_666
Na1 K2 Na1 176.857(15) 2_665 1_556
Na1 K2 Na1 176.857(15) . 2_666
Na1 K2 Na1 86.28(2) 2_665 .
Na1 K2 Na1 79.993(19) 2_666 1_556
O3W K2 Na1 144.88(2) 2_666 .
O3W K2 Na1 33.15(2) 2_666 2_666
O3W K2 Na1 115.21(2) 1_556 .
O3W K2 Na1 33.15(2) 1_556 1_556
O3W K2 Na1 144.88(2) 1_556 2_665
O3W K2 Na1 115.21(2) 2_666 2_665
O3W K2 Na1 62.05(3) 2_666 1_556
O3W K2 Na1 62.05(3) 1_556 2_666
O3W K2 O3W 63.08(5) 2_666 1_556
O1 K2 Na1 35.17(3) . .
O1 K2 Na1 35.17(3) 2_665 2_665
O1 K2 Na1 145.30(3) . 2_666
O1 K2 Na1 80.77(3) . 2_665
O1 K2 Na1 101.80(3) . 1_556
O1 K2 Na1 145.30(3) 2_665 1_556
O1 K2 Na1 101.80(3) 2_665 2_666
O1 K2 Na1 80.77(3) 2_665 .
O1 K2 O3W 132.92(3) . 1_556
O1 K2 O3W 117.47(3) 2_665 1_556
O1 K2 O3W 132.92(3) 2_665 2_666
O1 K2 O3W 117.47(3) . 2_666
O1 K2 O1 95.85(5) 2_665 .
O1 K2 O2W 69.84(4) 2_665 2_666
O1 K2 O2W 69.84(4) . 1_556
O1 K2 O2W 142.54(4) . 2_666
O1 K2 O2W 142.54(4) 2_665 1_556
O1 K2 O4W 120.47(4) 2_665 .
O1 K2 O4W 120.47(4) . 2_665
O1 K2 O4W 72.71(4) . .
O1 K2 O4W 72.71(4) 2_665 2_665
O2W K2 Na1 67.66(3) 1_556 .
O2W K2 Na1 109.30(3) 1_556 2_666
O2W K2 Na1 150.37(3) 1_556 2_665
O2W K2 Na1 109.30(3) 2_666 1_556
O2W K2 Na1 32.44(3) 1_556 1_556
O2W K2 Na1 32.44(3) 2_666 2_666
O2W K2 Na1 67.66(3) 2_666 2_665
O2W K2 Na1 150.37(3) 2_666 .
O2W K2 O3W 82.85(4) 2_666 1_556
O2W K2 O3W 63.46(3) 2_666 2_666
O2W K2 O3W 63.46(3) 1_556 1_556
O2W K2 O3W 82.85(4) 1_556 2_666
O2W K2 O2W 140.84(6) 2_666 1_556
O4W K2 Na1 72.59(3) . 2_666
O4W K2 Na1 85.62(3) . 2_665
O4W K2 Na1 107.76(3) 2_665 2_665
O4W K2 Na1 72.59(3) 2_665 1_556
O4W K2 Na1 93.40(3) . 1_556
O4W K2 Na1 107.76(3) . .
O4W K2 Na1 85.62(3) 2_665 .
O4W K2 Na1 93.40(3) 2_665 2_666
O4W K2 O3W 51.10(4) 2_665 1_556
O4W K2 O3W 111.16(4) 2_665 2_666
O4W K2 O3W 111.16(4) . 1_556
O4W K2 O3W 51.10(4) . 2_666
O4W K2 O2W 84.89(4) . 2_666
O4W K2 O2W 89.09(4) 2_665 2_666
O4W K2 O2W 89.09(4) . 1_556
O4W K2 O2W 84.89(4) 2_665 1_556
O4W K2 O4W 161.97(6) 2_665 .
K1 Na1 K2 165.27(2) . .
K1 Na1 K2 97.468(16) . 1_554
K1 Na1 H1WB 56.3(7) . .
K2 Na1 K2 96.863(13) . 1_554
K2 Na1 H1WB 111.4(7) 1_554 .
K2 Na1 H1WB 114.6(7) . .
O3 Na1 K1 52.71(3) 3_546 .
O3 Na1 K2 130.31(4) 3_546 .
O3 Na1 K2 91.30(4) 3_546 1_554
O3 Na1 C4 60.82(5) 3_546 3_546
O3 Na1 H1WB 107.4(7) 3_546 .
O3W Na1 K1 126.31(4) . .
O3W Na1 K2 53.38(4) . 1_554
O3W Na1 K2 65.99(4) . .
O3W Na1 O3 80.99(5) . 3_546
O3W Na1 O1 93.28(5) . .
O3W Na1 O5 88.23(5) . 3_546
O3W Na1 O2W 93.16(6) . .
O3W Na1 C4 92.27(5) . 3_546
O3W Na1 H1WB 163.6(8) . .
O1 Na1 K1 133.74(4) . .
O1 Na1 K2 43.66(3) . .
O1 Na1 K2 87.61(3) . 1_554
O1 Na1 O3 173.55(5) . 3_546
O1 Na1 O5 94.70(5) . 3_546
O1 Na1 O2W 103.00(5) . .
O1 Na1 C4 116.81(5) . 3_546
O1 Na1 H1WB 78.9(7) . .
O1W Na1 K1 47.77(3) . .
O1W Na1 K2 119.65(4) . .
O1W Na1 K2 125.43(4) . 1_554
O1W Na1 O3 93.25(5) . 3_546
O1W Na1 O3W 173.96(6) . .
O1W Na1 O1 92.56(5) . .
O1W Na1 O5 92.80(5) . 3_546
O1W Na1 O2W 84.04(5) . .
O1W Na1 C4 86.44(5) . 3_546
O1W Na1 H1WB 18.8(8) . .
O5 Na1 K1 107.88(4) 3_546 .
O5 Na1 K2 61.65(3) 3_546 .
O5 Na1 K2 141.60(4) 3_546 1_554
O5 Na1 O3 82.21(5) 3_546 3_546
O5 Na1 C4 22.77(5) 3_546 3_546
O5 Na1 H1WB 106.7(7) 3_546 .
O2W Na1 K1 57.50(4) . .
O2W Na1 K2 43.41(4) . 1_554
O2W Na1 K2 134.67(4) . .
O2W Na1 O3 80.41(5) . 3_546
O2W Na1 O5 162.12(6) . 3_546
O2W Na1 C4 139.40(6) . 3_546
O2W Na1 H1WB 74.8(7) . .
C4 Na1 K1 87.52(4) 3_546 .
C4 Na1 K2 83.62(4) 3_546 .
C4 Na1 K2 140.30(4) 3_546 1_554
C4 Na1 H1WB 104.1(8) 3_546 .
K1 O3 H3 98(2) 3_556 .
Na1 O3 K1 86.04(4) 3_556 3_556
Na1 O3 H3 112(2) 3_556 .
C2 O3 K1 119.64(9) . 3_556
C2 O3 Na1 129.97(10) . 3_556
C2 O3 H3 106.3(19) . .
C3 O4 H4 109(2) . .
K2 O3W H3WA 92.5(19) 1_554 .
K2 O3W H3WB 60(2) 1_554 .
Na1 O3W K2 93.46(5) . 1_554
Na1 O3W H3WA 131(2) . .
Na1 O3W H3WB 120(2) . .
H3WA O3W H3WB 104(3) . .
Na1 O1 K2 101.17(4) . .
C1 O1 K2 116.21(11) . .
C1 O1 Na1 125.18(10) . .
K1 O1W H1WA 116(2) . .
K1 O1W H1WB 109(2) . .
Na1 O1W K1 93.88(5) . .
Na1 O1W H1WA 132(2) . .
Na1 O1W H1WB 96(2) . .
H1WA O1W H1WB 107(3) . .
C4 O5 Na1 108.14(10) . 3_556
C4 O6 K1 117.73(11) . 3
K1 O2W H2WA 72(2) . .
K1 O2W H2WB 101.5(18) . .
K2 O2W K1 153.14(5) 1_554 .
K2 O2W H2WA 83(2) 1_554 .
K2 O2W H2WB 90.5(18) 1_554 .
Na1 O2W K1 83.67(4) . .
Na1 O2W K2 104.15(5) . 1_554
Na1 O2W H2WA 121(2) . .
Na1 O2W H2WB 136.5(17) . .
H2WA O2W H2WB 101(3) . .
K2 O4W H4WA 110(2) . .
K2 O4W H4WB 144.9(19) . .
H4WA O4W H4WB 101(3) . .
O2 C1 O1 126.54(16) . .
O2 C1 C2 116.69(15) . .
O1 C1 C2 116.77(15) . .
O3 C2 C1 110.29(13) . .
O3 C2 H2 109.0 . .
O3 C2 C3 109.41(14) . .
C1 C2 H2 109.0 . .
C3 C2 C1 110.17(14) . .
C3 C2 H2 109.0 . .
O4 C3 C2 110.93(14) . .
O4 C3 H3A 108.1 . .
O4 C3 C4 111.63(14) . .
C2 C3 H3A 108.1 . .
C2 C3 C4 109.77(13) . .
C4 C3 H3A 108.1 . .
O5 C4 Na1 49.08(8) . 3_556
O5 C4 O6 126.03(17) . .
O5 C4 C3 116.79(16) . .
O6 C4 Na1 124.01(12) . 3_556
O6 C4 C3 117.17(16) . .
C3 C4 Na1 95.48(10) . 3_556

loop_
_geom_bond_atom_site_label_1
_geom_bond_atom_site_label_2
_geom_bond_distance
_geom_bond_site_symmetry_2
K1 O3 2.9782(12) 3_546
K1 O3 2.9782(12) 4_466
K1 O1W 2.7717(14) 2_565
K1 O1W 2.7718(14) .
K1 O6 2.8380(13) 3_545
K1 O6 2.8380(13) 4_465
K1 O2W 3.1690(15) .
K1 O2W 3.1690(15) 2_565
K1 H2WA 3.01(3) .
K2 O3W 3.4248(15) 1_556
K2 O3W 3.4248(15) 2_666
K2 O1 2.8174(12) .
K2 O1 2.8174(12) 2_665
K2 O2W 3.0186(15) 1_556
K2 O2W 3.0186(15) 2_666
K2 O4W 2.8423(15) 2_665
K2 O4W 2.8423(15) .
Na1 O3 2.4685(14) 3_546
Na1 O3W 2.3336(15) .
Na1 O1 2.3506(13) .
Na1 O1W 2.3227(15) .
Na1 O5 2.4488(14) 3_546
Na1 O2W 2.3561(15) .
Na1 C4 3.0794(19) 3_546
Na1 H1WB 2.55(3) .
O2 C1 1.248(2) .
O3 K1 2.9782(12) 3_556
O3 Na1 2.4685(14) 3_556
O3 C2 1.428(2) .
O3 H3 0.84(3) .
O4 C3 1.422(2) .
O4 H4 0.77(3) .
O3W K2 3.4248(15) 1_554
O3W H3WA 0.91(4) .
O3W H3WB 0.81(3) .
O1 C1 1.268(2) .
O1W H1WA 0.81(3) .
O1W H1WB 0.83(3) .
O5 Na1 2.4488(14) 3_556
O5 C4 1.254(2) .
O6 K1 2.8380(13) 3
O6 C4 1.261(2) .
O2W K2 3.0186(15) 1_554
O2W H2WA 0.86(3) .
O2W H2WB 0.87(3) .
O4W H4WA 0.81(3) .
O4W H4WB 0.93(3) .
C1 C2 1.535(2) .
C2 H2 0.9800 .
C2 C3 1.529(2) .
C3 H3A 0.9800 .
C3 C4 1.537(2) .
C4 Na1 3.0794(19) 3_556

loop_
_twin_individual_id
_twin_individual_mass_fraction_refined
1 0.947(10)
2 0.053(10)
